data_4031164
loop_
_publ_author_name
'Farrugia, L.J.'
'Braga, D.'
'Grepioni, F.'

_publ_section_title
;
 A structural redetermination of Co4 (C O)12: evidence for dynamic
 disorder and the pathway of metal atom migration in the crystalline phase
;
_journal_name_full 'Journal of Organometallic Chemistry'
_journal_page_first 60
_journal_page_last 66
_journal_volume 573
_journal_year 1999
_chemical_formula_sum 'C12 Co4 O12'
_chemical_name_systematic 'Co4 (C O)12'
_space_group_IT_number 56
_symmetry_space_group_name_Hall '-P 2ab 2ac'
_symmetry_space_group_name_H-M 'P c c n'
_cell_angle_alpha 90
_cell_angle_beta 90
_cell_angle_gamma 90
_cell_formula_units_Z 4
_cell_length_a 8.9912
_cell_length_b 11.6988
_cell_length_c 17.246
_cell_volume 1814.042
_citation_journal_id_ASTM JORCAI
_cod_data_source_file Farrugia_JORCAI_1999_186.cif
_cod_data_source_block C12Co4O12
_cod_database_code 4031164

loop_
_symmetry_equiv_pos_as_xyz
x,y,z
-x+1/2,-y+1/2,z
x+1/2,-y,-z+1/2
-x,y+1/2,-z+1/2
-x,-y,-z
x-1/2,y-1/2,-z
-x-1/2,y,z-1/2
x,-y-1/2,z-1/2

loop_
_atom_site_label
_atom_site_type_symbol
_atom_site_fract_x
_atom_site_fract_y
_atom_site_fract_z
_atom_site_occupancy
_atom_site_U_iso_or_equiv
C3 C 0.0766 0.3467 0.2178 1 0.0
O2 O -0.0856 0.3919 0.0264 1 0.0
O1 O 0.1019 0.1068 0.3499 1 0.0
Co4 Co 0.1918 0.36573 0.11963 0.47 0.0
C6 C 0.153 0.149 0.0242 1 0.0
Co5 Co 0.339 0.253 0.0656 0.03 0.0
Co6 Co 0.25 0.3589 0.1836 0.07 0.0
C2 C 0.0025 0.3598 0.0615 1 0.0
O6 O 0.1298 0.1309 -0.0382 1 0.0
O5 O 0.2551 -0.0973 0.1372 1 0.0
Co2 Co 0.42 0.24963 0.12156 0.5 0.0
C4 C -0.0436 0.1464 0.1468 1 0.0
Co3 Co 0.1704 0.15128 0.11738 0.47 0.0
O4 O 0.8493 0.1108 0.1635 1 0.0
C1 C 0.1584 0.159 0.3051 1 0.0
C5 C 0.249 -0.0053 0.1327 1 0.0
Co1 Co 0.25 0.25 0.23661 0.93 0.0
O3 O -0.0093 0.3989 0.2483 1 0.0
